data_7715203
loop_
_publ_author_name
'Zhang, Jie'
'Hou, Yuanfeng'
'Liu, Shihua'
'Lin, Jieli'
'Li, Zhongshu'

_publ_section_title
;
 The case of a &#x3bc;<sub>2</sub>-P aromatic phosphinine as a 4-electron
 donor forming &#x3c3;- and &#x3c0;-three-center-two-electron bonds.
;
_journal_issue 12
_journal_name_full 'Dalton transactions (Cambridge, England : 2003)'
_journal_page_first 5608
_journal_page_last 5615
_journal_paper_doi 10.1039/d4dt00228h
_journal_volume 53
_journal_year 2024
_chemical_formula_moiety 'C52 H36 O4 P4 Rh, C32 H12 B F24'
_chemical_formula_sum 'C84 H48 B F24 O4 P4 Rh'
_chemical_formula_weight 1814.82
_space_group_crystal_system triclinic
_space_group_IT_number 2
_space_group_name_Hall '-P 1'
_space_group_name_H-M_alt 'P -1'
_atom_sites_solution_hydrogens geom
_audit_creation_date 2023-09-15
_audit_creation_method
;
Olex2 1.5
(compiled 2021.12.09 svn.r5202d8cf for OlexSys, GUI svn.r6439)
;
_audit_update_record
;
2023-10-20 deposited with the CCDC.	2024-02-21 downloaded from the CCDC.
;
_cell_angle_alpha 77.086(5)
_cell_angle_beta 73.804(5)
_cell_angle_gamma 84.818(5)
_cell_formula_units_Z 2
_cell_length_a 12.6282(8)
_cell_length_b 15.4080(9)
_cell_length_c 21.6077(12)
_cell_measurement_reflns_used 12904
_cell_measurement_temperature 150.00(10)
_cell_measurement_theta_max 29.9180
_cell_measurement_theta_min 2.6220
_cell_volume 3933.6(4)
_computing_cell_refinement 'CrysAlisPro 1.171.39.28b (Rigaku OD, 2015)'
_computing_data_collection 'CrysAlisPro 1.171.39.28b (Rigaku OD, 2015)'
_computing_data_reduction 'CrysAlisPro 1.171.39.28b (Rigaku OD, 2015)'
_computing_molecular_graphics 'Olex2 1.5 (Dolomanov et al., 2009)'
_computing_publication_material 'Olex2 1.5 (Dolomanov et al., 2009)'
_computing_structure_refinement 'SHELXL 2014/7 (Sheldrick, 2015)'
_diffrn_ambient_environment N~2~
_diffrn_ambient_temperature 150.00(10)
_diffrn_detector 'CCD plate'
_diffrn_measured_fraction_theta_full 0.972
_diffrn_measured_fraction_theta_max 0.834
_diffrn_measurement_details
;
List of Runs (angles in degrees, time in seconds):

  # Type    Start    End  Width  t~exp~   \w     \q     \k     \f   Frames
#--------------------------------------------------------------------------
  1  \w     -8.00  18.00   0.50  100.00    --    0.00  38.00  90.00   52
  2  \w     -4.00  43.00   0.50  100.00    --    0.00  57.00 -30.00   94
  3  \w     53.00  81.00   0.50  100.00    --    0.00  57.00 -30.00   56
  4  \w    -21.00  25.00   0.50  100.00    --    0.00  57.00-120.00   92
  5  \w    -79.00 -53.00   0.50  100.00    --    0.00 -82.00-150.00   52
  6  \w    -13.00  29.00   0.50  100.00    --    0.00 -82.00-150.00   84
  7  \w    -14.00  12.00   0.50  100.00    --    0.00  57.00 -60.00   52
  8  \w     54.00  89.00   0.50  100.00    --    0.00  57.00 -60.00   70
  9  \w     15.00  42.00   0.50  100.00    --    0.00  57.00-150.00   54
 10  \w      8.00  83.00   0.50  100.00    --    0.00  19.00  30.00  150
;
_diffrn_measurement_device 'four-circle diffractometer'
_diffrn_measurement_device_type 'XtaLAB AFC12 (RINC): Kappa dual offset/far'
_diffrn_measurement_method '\w scans'
_diffrn_orient_matrix_type 'CrysAlisPro convention (1999,Acta A55,543-557)'
_diffrn_orient_matrix_UB_11 -0.0039650000
_diffrn_orient_matrix_UB_12 -0.0383517000
_diffrn_orient_matrix_UB_13 -0.0121763000
_diffrn_orient_matrix_UB_21 -0.0565808000
_diffrn_orient_matrix_UB_22 -0.0028310000
_diffrn_orient_matrix_UB_23 0.0175204000
_diffrn_orient_matrix_UB_31 -0.0143854000
_diffrn_orient_matrix_UB_32 0.0274536000
_diffrn_orient_matrix_UB_33 -0.0276716000
_diffrn_radiation_monochromator graphite
_diffrn_radiation_probe x-ray
_diffrn_radiation_type 'Mo K\a'
_diffrn_radiation_wavelength 0.71073
_diffrn_reflns_av_R_equivalents 0.0567
_diffrn_reflns_av_unetI/netI 0.0619
_diffrn_reflns_Laue_measured_fraction_full 0.972
_diffrn_reflns_Laue_measured_fraction_max 0.834
_diffrn_reflns_limit_h_max 15
_diffrn_reflns_limit_h_min -17
_diffrn_reflns_limit_k_max 20
_diffrn_reflns_limit_k_min -21
_diffrn_reflns_limit_l_max 30
_diffrn_reflns_limit_l_min -29
_diffrn_reflns_number 59159
_diffrn_reflns_point_group_measured_fraction_full 0.972
_diffrn_reflns_point_group_measured_fraction_max 0.834
_diffrn_reflns_theta_full 25.242
_diffrn_reflns_theta_max 30.157
_diffrn_reflns_theta_min 2.714
_diffrn_source 'fine-focus sealed X-ray tube'
_diffrn_source_type 'Enhance (Mo) X-ray Source'
_exptl_absorpt_coefficient_mu 0.407
_exptl_absorpt_correction_T_max 1.00000
_exptl_absorpt_correction_T_min 0.53102
_exptl_absorpt_correction_type multi-scan
_exptl_absorpt_process_details
;
CrysAlisPro 1.171.39.28b (Rigaku Oxford Diffraction, 2015)
Empirical absorption correction using spherical harmonics,
 implemented in SCALE3 ABSPACK scaling algorithm.
;
_exptl_crystal_colour 'clear orangish yellow'
_exptl_crystal_colour_lustre clear
_exptl_crystal_colour_modifier orangish
_exptl_crystal_colour_primary yellow
_exptl_crystal_density_diffrn 1.532
_exptl_crystal_description block
_exptl_crystal_F_000 1820
_exptl_crystal_size_max 0.5
_exptl_crystal_size_mid 0.5
_exptl_crystal_size_min 0.4
_refine_diff_density_max 0.995
_refine_diff_density_min -0.710
_refine_diff_density_rms 0.085
_refine_ls_extinction_method none
_refine_ls_goodness_of_fit_ref 1.030
_refine_ls_hydrogen_treatment constr
_refine_ls_matrix_type full
_refine_ls_number_parameters 1090
_refine_ls_number_reflns 19422
_refine_ls_number_restraints 24
_refine_ls_restrained_S_all 1.035
_refine_ls_R_factor_all 0.0699
_refine_ls_R_factor_gt 0.0456
_refine_ls_shift/su_max 0.001
_refine_ls_shift/su_mean 0.000
_refine_ls_structure_factor_coef Fsqd
_refine_ls_weighting_details 'w=1/[\s^2^(Fo^2^)+(0.0508P)^2^+3.2439P] where P=(Fo^2^+2Fc^2^)/3'
_refine_ls_weighting_scheme calc
_refine_ls_wR_factor_gt 0.1057
_refine_ls_wR_factor_ref 0.1180
_reflns_Friedel_coverage 0.000
_reflns_number_gt 14553
_reflns_number_total 19422
_reflns_threshold_expression 'I > 2\s(I)'
_cod_data_source_file d4dt00228h2.cif
_cod_data_source_block 6
_cod_depositor_comments 'Adding full bibliography for 7715202--7715205.cif.'
_cod_database_code 7715203
_shelx_shelxl_version_number 2014/7
_shelx_space_group_comment
;
The symmetry employed for this shelxl refinement is uniquely defined
by the following loop, which should always be used as a source of
symmetry information in preference to the above space-group names.
They are only intended as comments.
;
_shelx_estimated_absorpt_t_max 0.854
_shelx_estimated_absorpt_t_min 0.823
_olex2_refinement_description
;
1. Fixed Uiso
 At 1.2 times of:
  All C(H) groups
2. Uiso/Uaniso restraints and constraints
Uanis(C46) \\sim Ueq, Uanis(C45) \\sim Ueq, Uanis(C44) \\sim Ueq, Uanis(C43)
\\sim Ueq: with sigma of 0.01 and sigma for terminal atoms of 0.02
3. Others
 Fixed Sof: F18(0.4) F21(0.4) F24(0.4) F25(0.33333) F28(0.33333) F31(0.33333)
 F35(0.5) F39(0.5) F41(0.5) F17(0.4) F20(0.4) F23(0.4) F27(0.33333)
 F30(0.33333) F33(0.33333) F36(0.25) F38(0.25) F42(0.25) F16(0.2) F19(0.2)
 F22(0.2) F26(0.33333) F29(0.33333) F32(0.33333) F34(0.25) F37(0.25) F40(0.25)
4.a Aromatic/amide H refined with riding coordinates:
 C2(H2), C4(H4), C8(H8), C9(H9), C10(H10), C11(H11), C12(H12), C14(H14),
 C15(H15), C16(H16), C17(H17), C18(H18), C20(H20), C22(H22), C25(H25), C26(H26),
  C27(H27), C28(H28), C29(H29), C31(H31), C32(H32), C33(H33), C34(H34),
 C35(H35), C38(H38), C40(H40), C42(H42), C43(H43), C44(H44), C45(H45), C46(H46),
  C48(H48), C49(H49), C50(H50), C51(H51), C52(H52), C54(H54), C56(H56),
 C58(H58), C62(H62), C64(H64), C66(H66), C70(H70), C72(H72), C74(H74), C77(H77),
  C79(H79), C81(H81)
;
_olex2_submission_special_instructions 'No special instructions were received'
_oxdiff_exptl_absorpt_empirical_details
;
Empirical correction (ABSPACK) includes:
- Absorption correction using spherical harmonics
- Frame scaling
;
_oxdiff_exptl_absorpt_empirical_full_max 2.918
_oxdiff_exptl_absorpt_empirical_full_min 0.461

loop_
_space_group_symop_operation_xyz
'x, y, z'
'-x, -y, -z'

loop_
_atom_site_label
_atom_site_type_symbol
_atom_site_fract_x
_atom_site_fract_y
_atom_site_fract_z
_atom_site_U_iso_or_equiv
_atom_site_adp_type
_atom_site_occupancy
_atom_site_site_symmetry_order
_atom_site_calc_flag
_atom_site_refinement_flags_posn
_atom_site_refinement_flags_adp
_atom_site_refinement_flags_occupancy
_atom_site_disorder_assembly
_atom_site_disorder_group
Rh1 Rh 0.63829(2) 0.37568(2) 0.25282(2) 0.01924(6) Uani 1 1 d . . . . .
P1 P 0.58049(5) 0.51580(4) 0.22828(3) 0.01939(12) Uani 1 1 d . . . . .
P2 P 0.53940(6) 0.39594(4) 0.35594(3) 0.02488(14) Uani 1 1 d . . . . .
P3 P 0.54184(6) 0.36275(4) 0.17853(3) 0.02172(13) Uani 1 1 d . . . . .
P4 P 0.80885(5) 0.44200(4) 0.20423(3) 0.02014(13) Uani 1 1 d . . . . .
O1 O 0.51555(18) 0.56064(11) 0.28842(9) 0.0310(4) Uani 1 1 d . . . . .
O2 O 0.49596(16) 0.53450(11) 0.18381(10) 0.0278(4) Uani 1 1 d . . . . .
O3 O 0.67482(15) 0.58580(10) 0.18854(9) 0.0238(4) Uani 1 1 d . . . . .
O4 O 0.7104(2) 0.17821(14) 0.29462(13) 0.0496(6) Uani 1 1 d . . . . .
C1 C 0.4823(2) 0.50317(16) 0.35062(13) 0.0259(5) Uani 1 1 d . . . . .
C2 C 0.4097(2) 0.53643(17) 0.40055(13) 0.0268(5) Uani 1 1 d . . . . .
H2 H 0.3849 0.5969 0.3919 0.032 Uiso 1 1 calc R U . . .
C3 C 0.3707(2) 0.48414(17) 0.46425(13) 0.0251(5) Uani 1 1 d . . . . .
C4 C 0.4070(2) 0.39530(18) 0.47927(13) 0.0278(5) Uani 1 1 d . . . . .
H4 H 0.3769 0.3636 0.5230 0.033 Uiso 1 1 calc R U . . .
C5 C 0.4828(2) 0.34776(17) 0.43724(13) 0.0251(5) Uani 1 1 d . . . . .
C6 C 0.6851(2) 0.24971(17) 0.27932(13) 0.0279(6) Uani 1 1 d . . . . .
C7 C 1.0073(2) 0.34344(16) 0.19158(13) 0.0250(5) Uani 1 1 d . . . . .
C8 C 0.9663(3) 0.26898(17) 0.18008(16) 0.0343(6) Uani 1 1 d . . . . .
H8 H 0.9012 0.2746 0.1655 0.041 Uiso 1 1 calc R U . . .
C9 C 1.0211(3) 0.1862(2) 0.19002(19) 0.0484(9) Uani 1 1 d . . . . .
H9 H 0.9927 0.1356 0.1825 0.058 Uiso 1 1 calc R U . . .
C10 C 1.1167(3) 0.1777(2) 0.21076(18) 0.0497(9) Uani 1 1 d . . . . .
H10 H 1.1540 0.1214 0.2172 0.060 Uiso 1 1 calc R U . . .
C11 C 1.1575(3) 0.2506(2) 0.22201(16) 0.0443(8) Uani 1 1 d . . . . .
H11 H 1.2232 0.2446 0.2360 0.053 Uiso 1 1 calc R U . . .
C12 C 1.1034(3) 0.33325(18) 0.21304(14) 0.0321(6) Uani 1 1 d . . . . .
H12 H 1.1318 0.3831 0.2215 0.039 Uiso 1 1 calc R U . . .
C13 C 1.0611(2) 0.66682(16) 0.09928(14) 0.0257(5) Uani 1 1 d . . . . .
C14 C 1.1595(2) 0.66509(19) 0.11699(16) 0.0326(6) Uani 1 1 d . . . . .
H14 H 1.1729 0.6196 0.1519 0.039 Uiso 1 1 calc R U . . .
C15 C 1.2385(3) 0.7292(2) 0.08410(18) 0.0412(7) Uani 1 1 d . . . . .
H15 H 1.3050 0.7270 0.0968 0.049 Uiso 1 1 calc R U . . .
C16 C 1.2206(3) 0.7963(2) 0.03292(19) 0.0451(8) Uani 1 1 d . . . . .
H16 H 1.2750 0.8392 0.0099 0.054 Uiso 1 1 calc R U . . .
C17 C 1.1220(3) 0.7994(2) 0.01602(18) 0.0420(7) Uani 1 1 d . . . . .
H17 H 1.1085 0.8456 -0.0185 0.050 Uiso 1 1 calc R U . . .
C18 C 1.0420(3) 0.73574(17) 0.04899(15) 0.0320(6) Uani 1 1 d . . . . .
H18 H 0.9745 0.7394 0.0371 0.038 Uiso 1 1 calc R U . . .
C19 C 0.4800(2) 0.46568(15) 0.15457(13) 0.0224(5) Uani 1 1 d . . . . .
C20 C 0.4136(2) 0.48476(16) 0.11266(13) 0.0244(5) Uani 1 1 d . . . . .
H20 H 0.3821 0.5431 0.1044 0.029 Uiso 1 1 calc R U . . .
C21 C 0.3906(2) 0.42075(16) 0.08158(13) 0.0236(5) Uani 1 1 d . . . . .
C22 C 0.4389(2) 0.33457(16) 0.08953(13) 0.0252(5) Uani 1 1 d . . . . .
H22 H 0.4229 0.2961 0.0648 0.030 Uiso 1 1 calc R U . . .
C23 C 0.5081(2) 0.29956(15) 0.13011(13) 0.0218(5) Uani 1 1 d . . . . .
C24 C 0.5521(2) 0.20612(16) 0.13394(13) 0.0242(5) Uani 1 1 d . . . . .
C25 C 0.6570(2) 0.18280(16) 0.14206(14) 0.0262(5) Uani 1 1 d . . . . .
H25 H 0.7019 0.2274 0.1447 0.031 Uiso 1 1 calc R U . . .
C26 C 0.6972(3) 0.09514(18) 0.14648(16) 0.0342(6) Uani 1 1 d . . . . .
H26 H 0.7685 0.0798 0.1528 0.041 Uiso 1 1 calc R U . . .
C27 C 0.6320(3) 0.03005(18) 0.14153(19) 0.0412(8) Uani 1 1 d . . . . .
H27 H 0.6590 -0.0299 0.1445 0.049 Uiso 1 1 calc R U . . .
C28 C 0.5278(3) 0.05248(19) 0.1324(2) 0.0462(9) Uani 1 1 d . . . . .
H28 H 0.4842 0.0081 0.1283 0.055 Uiso 1 1 calc R U . . .
C29 C 0.4871(3) 0.13977(18) 0.12921(18) 0.0377(7) Uani 1 1 d . . . . .
H29 H 0.4151 0.1546 0.1238 0.045 Uiso 1 1 calc R U . . .
C30 C 0.3104(2) 0.44526(17) 0.04093(13) 0.0243(5) Uani 1 1 d . . . . .
C31 C 0.2352(2) 0.38311(18) 0.04188(14) 0.0293(6) Uani 1 1 d . . . . .
H31 H 0.2395 0.3236 0.0655 0.035 Uiso 1 1 calc R U . . .
C32 C 0.1543(3) 0.4083(2) 0.00835(15) 0.0349(6) Uani 1 1 d . . . . .
H32 H 0.1036 0.3658 0.0092 0.042 Uiso 1 1 calc R U . . .
C33 C 0.1472(3) 0.4951(2) -0.02628(14) 0.0346(6) Uani 1 1 d . . . . .
H33 H 0.0910 0.5122 -0.0484 0.042 Uiso 1 1 calc R U . . .
C34 C 0.2225(3) 0.5569(2) -0.02856(14) 0.0330(6) Uani 1 1 d . . . . .
H34 H 0.2185 0.6161 -0.0529 0.040 Uiso 1 1 calc R U . . .
C35 C 0.3039(2) 0.53222(18) 0.00489(14) 0.0286(5) Uani 1 1 d . . . . .
H35 H 0.3552 0.5747 0.0032 0.034 Uiso 1 1 calc R U . . .
C36 C 0.9519(2) 0.43278(15) 0.18013(12) 0.0213(5) Uani 1 1 d . . . . .
C37 C 0.7857(2) 0.55545(15) 0.17731(12) 0.0199(5) Uani 1 1 d . . . . .
C38 C 0.8653(2) 0.61812(15) 0.14663(12) 0.0224(5) Uani 1 1 d . . . . .
H38 H 0.8427 0.6785 0.1343 0.027 Uiso 1 1 calc R U . . .
C39 C 0.9782(2) 0.59598(15) 0.13291(12) 0.0220(5) Uani 1 1 d . . . . .
C40 C 1.0168(2) 0.50771(16) 0.14902(13) 0.0232(5) Uani 1 1 d . . . . .
H40 H 1.0945 0.4977 0.1378 0.028 Uiso 1 1 calc R U . . .
C41 C 0.5180(3) 0.25517(19) 0.46362(14) 0.0329(6) Uani 1 1 d . . . . .
C42 C 0.4417(3) 0.1928(2) 0.50320(16) 0.0419(8) Uani 1 1 d . . . . .
H42 H 0.3651 0.2076 0.5116 0.050 Uiso 1 1 calc R U . . .
C43 C 0.4771(4) 0.1087(2) 0.53059(19) 0.0650(12) Uani 1 1 d . U . . .
H43 H 0.4248 0.0660 0.5577 0.078 Uiso 1 1 calc R U . . .
C44 C 0.5890(5) 0.0875(3) 0.5182(2) 0.0857(18) Uani 1 1 d . U . . .
H44 H 0.6134 0.0301 0.5369 0.103 Uiso 1 1 calc R U . . .
C45 C 0.6647(5) 0.1489(4) 0.4792(2) 0.0890(19) Uani 1 1 d . U . . .
H45 H 0.7412 0.1339 0.4715 0.107 Uiso 1 1 calc R U . . .
C46 C 0.6306(4) 0.2327(3) 0.45094(18) 0.0589(11) Uani 1 1 d . U . . .
H46 H 0.6834 0.2745 0.4231 0.071 Uiso 1 1 calc R U . . .
C47 C 0.2892(2) 0.52338(18) 0.51623(13) 0.0285(6) Uani 1 1 d . . . . .
C48 C 0.2253(3) 0.5993(3) 0.50021(17) 0.0522(10) Uani 1 1 d . . . . .
H48 H 0.2345 0.6276 0.4553 0.063 Uiso 1 1 calc R U . . .
C49 C 0.1484(4) 0.6345(3) 0.5490(2) 0.0610(11) Uani 1 1 d . . . . .
H49 H 0.1065 0.6868 0.5370 0.073 Uiso 1 1 calc R U . . .
C50 C 0.1322(3) 0.5942(3) 0.61485(17) 0.0475(8) Uani 1 1 d . . . . .
H50 H 0.0805 0.6188 0.6481 0.057 Uiso 1 1 calc R U . . .
C51 C 0.1922(3) 0.5183(2) 0.63087(16) 0.0450(8) Uani 1 1 d . . . . .
H51 H 0.1799 0.4886 0.6757 0.054 Uiso 1 1 calc R U . . .
C52 C 0.2711(3) 0.4838(2) 0.58247(15) 0.0388(7) Uani 1 1 d . . . . .
H52 H 0.3134 0.4321 0.5951 0.047 Uiso 1 1 calc R U . . .
F1 F 0.63842(18) 0.82942(13) 0.33005(10) 0.0467(5) Uani 1 1 d . . . . .
F2 F 0.53552(16) 0.71749(12) 0.38002(9) 0.0404(4) Uani 1 1 d . . . . .
F3 F 0.68227(17) 0.70288(14) 0.30235(10) 0.0510(5) Uani 1 1 d . . . . .
F4 F 0.52887(18) 0.85234(14) 0.04960(9) 0.0496(5) Uani 1 1 d . . . . .
F5 F 0.67143(15) 0.78134(13) 0.07440(9) 0.0402(4) Uani 1 1 d . . . . .
F6 F 0.52647(18) 0.71080(13) 0.08288(10) 0.0480(5) Uani 1 1 d . . . . .
F7 F 0.26901(19) 1.11852(13) 0.06742(10) 0.0512(5) Uani 1 1 d . . . . .
F8 F 0.1272(2) 1.12352(17) 0.03314(14) 0.0834(9) Uani 1 1 d . . . . .
F9 F 0.2590(3) 1.03288(16) 0.00458(12) 0.0882(10) Uani 1 1 d . . . . .
F10 F -0.18916(15) 0.90945(13) 0.21696(10) 0.0438(4) Uani 1 1 d . . . . .
F11 F -0.13706(17) 0.87553(15) 0.12186(10) 0.0515(5) Uani 1 1 d . . . . .
F12 F -0.12127(17) 0.77885(12) 0.20739(11) 0.0480(5) Uani 1 1 d . . . . .
F13 F -0.1755(2) 0.7169(2) 0.44631(16) 0.0894(9) Uani 1 1 d . . . . .
F14 F -0.0779(2) 0.74828(17) 0.50633(13) 0.0764(8) Uani 1 1 d . . . . .
F15 F -0.1096(2) 0.61306(16) 0.50891(13) 0.0806(9) Uani 1 1 d . . . . .
C53 C 0.1615(2) 0.77045(15) 0.32428(12) 0.0218(5) Uani 1 1 d . . . . .
C54 C 0.0745(2) 0.76622(18) 0.38157(14) 0.0279(5) Uani 1 1 d . . . . .
H54 H 0.0535 0.8183 0.3993 0.033 Uiso 1 1 calc R U . . .
C55 C 0.0174(3) 0.68821(19) 0.41346(14) 0.0324(6) Uani 1 1 d . . . . .
C56 C 0.0472(3) 0.60890(18) 0.39144(14) 0.0320(6) Uani 1 1 d . . . . .
H56 H 0.0083 0.5558 0.4132 0.038 Uiso 1 1 calc R U . . .
C57 C 0.1369(2) 0.61080(17) 0.33603(13) 0.0267(5) Uani 1 1 d . . . . .
C58 C 0.1913(2) 0.68946(16) 0.30282(13) 0.0236(5) Uani 1 1 d . . . . .
H58 H 0.2503 0.6885 0.2645 0.028 Uiso 1 1 calc R U . . .
C59 C -0.0860(3) 0.6912(2) 0.46903(19) 0.0533(10) Uani 1 1 d . . . . .
C60 C 0.1708(3) 0.52668(18) 0.31048(15) 0.0337(6) Uani 1 1 d . . . . .
C61 C 0.2087(2) 0.94733(16) 0.31224(12) 0.0234(5) Uani 1 1 d . . . . .
C62 C 0.2977(2) 0.99609(16) 0.31186(13) 0.0260(5) Uani 1 1 d . . . . .
H62 H 0.3705 0.9780 0.2913 0.031 Uiso 1 1 calc R U . . .
C63 C 0.2824(3) 1.07044(18) 0.34081(14) 0.0308(6) Uani 1 1 d . . . . .
C64 C 0.1777(3) 1.09855(19) 0.37213(15) 0.0371(7) Uani 1 1 d . . . . .
H64 H 0.1676 1.1476 0.3933 0.045 Uiso 1 1 calc R U . . .
C65 C 0.0878(3) 1.05303(19) 0.37165(16) 0.0384(7) Uani 1 1 d . . . . .
C66 C 0.1025(2) 0.98001(17) 0.34168(14) 0.0290(6) Uani 1 1 d . . . . .
H66 H 0.0394 0.9513 0.3410 0.035 Uiso 1 1 calc R U . . .
C67 C -0.0277(3) 1.0839(3) 0.4028(2) 0.0544(10) Uani 1 1 d . . . . .
C68 C 0.3807(3) 1.1233(2) 0.33534(16) 0.0394(7) Uani 1 1 d . . . . .
C69 C 0.1595(2) 0.89554(15) 0.21666(12) 0.0213(5) Uani 1 1 d . . . . .
C70 C 0.0576(2) 0.86344(16) 0.21905(13) 0.0231(5) Uani 1 1 d . . . . .
H70 H 0.0250 0.8171 0.2547 0.028 Uiso 1 1 calc R U . . .
C71 C 0.0029(2) 0.89767(17) 0.17048(13) 0.0253(5) Uani 1 1 d . . . . .
C72 C 0.0485(2) 0.96437(17) 0.11700(14) 0.0273(5) Uani 1 1 d . . . . .
H72 H 0.0117 0.9869 0.0836 0.033 Uiso 1 1 calc R U . . .
C73 C 0.1495(2) 0.99735(16) 0.11358(13) 0.0251(5) Uani 1 1 d . . . . .
C74 C 0.2035(2) 0.96407(16) 0.16256(13) 0.0234(5) Uani 1 1 d . . . . .
H74 H 0.2719 0.9883 0.1593 0.028 Uiso 1 1 calc R U . . .
C75 C 0.2024(3) 1.06696(19) 0.05484(14) 0.0342(6) Uani 1 1 d . . . . .
C76 C -0.1102(2) 0.86519(19) 0.17911(15) 0.0316(6) Uani 1 1 d . . . . .
C77 C 0.4192(2) 0.81062(15) 0.29150(12) 0.0219(5) Uani 1 1 d . . . . .
H77 H 0.3881 0.8136 0.3364 0.026 Uiso 1 1 calc R U . . .
C78 C 0.3523(2) 0.83451(15) 0.24757(12) 0.0204(5) Uani 1 1 d . . . . .
C79 C 0.4032(2) 0.82576(15) 0.18284(12) 0.0210(5) Uani 1 1 d . . . . .
H79 H 0.3612 0.8396 0.1515 0.025 Uiso 1 1 calc R U . . .
C80 C 0.5138(2) 0.79735(14) 0.16226(12) 0.0212(5) Uani 1 1 d . . . . .
C81 C 0.5786(2) 0.77699(15) 0.20616(13) 0.0218(5) Uani 1 1 d . . . . .
H81 H 0.6541 0.7597 0.1921 0.026 Uiso 1 1 calc R U . . .
C82 C 0.5295(2) 0.78273(15) 0.27146(13) 0.0224(5) Uani 1 1 d . . . . .
C83 C 0.5603(2) 0.78609(18) 0.09272(13) 0.0275(5) Uani 1 1 d . . . . .
C84 C 0.5960(2) 0.75875(18) 0.32060(14) 0.0305(6) Uani 1 1 d . . . . .
B1 B 0.2217(2) 0.86187(17) 0.27591(14) 0.0203(5) Uani 1 1 d . . . . .
F18 F 0.1423(5) 0.4532(3) 0.3549(2) 0.0324(10) Uiso 0.4 1 d . . P A 1
F21 F 0.1053(6) 0.5236(4) 0.2675(3) 0.0460(17) Uiso 0.4 1 d . . P A 1
F24 F 0.2787(4) 0.5238(3) 0.2793(3) 0.0407(13) Uiso 0.4 1 d . . P A 1
F25 F -0.0841(7) 1.1141(6) 0.3589(4) 0.0655(19) Uiso 0.3333 1 d . . P B 1
F28 F -0.0323(7) 1.1425(6) 0.4375(5) 0.070(2) Uiso 0.3333 1 d . . P B 1
F31 F -0.0873(6) 1.0137(4) 0.4461(4) 0.0474(14) Uiso 0.3333 1 d . . P B 1
F35 F 0.4735(4) 1.0728(3) 0.3309(3) 0.0441(10) Uiso 0.5 1 d . . P C 1
F39 F 0.3650(4) 1.1554(4) 0.3911(2) 0.0472(11) Uiso 0.5 1 d . . P C 1
F41 F 0.3971(4) 1.1907(3) 0.2836(2) 0.0360(9) Uiso 0.5 1 d . . P C 1
F17 F 0.1878(6) 0.4580(3) 0.3573(2) 0.0378(11) Uiso 0.4 1 d . . P A 2
F20 F 0.0937(5) 0.5038(5) 0.2855(4) 0.0450(16) Uiso 0.4 1 d . . P A 2
F23 F 0.2608(4) 0.5355(3) 0.2583(2) 0.0235(8) Uiso 0.4 1 d . . P A 2
F27 F -0.0372(6) 1.1741(5) 0.3885(4) 0.0565(17) Uiso 0.3333 1 d . . P B 2
F30 F -0.0604(9) 1.0650(7) 0.4629(5) 0.085(3) Uiso 0.3333 1 d . . P B 2
F33 F -0.1062(7) 1.0589(6) 0.3775(4) 0.0627(18) Uiso 0.3333 1 d . . P B 2
F36 F 0.4510(8) 1.0797(6) 0.3638(5) 0.051(2) Uiso 0.25 1 d . . P C 2
F38 F 0.3507(8) 1.1969(6) 0.3666(5) 0.054(2) Uiso 0.25 1 d . . P C 2
F42 F 0.4348(8) 1.1604(6) 0.2731(4) 0.049(2) Uiso 0.25 1 d . . P C 2
F16 F 0.2532(11) 0.4776(7) 0.3401(6) 0.052(2) Uiso 0.2 1 d . . P A 3
F19 F 0.0973(10) 0.4656(8) 0.3251(7) 0.055(3) Uiso 0.2 1 d . . P A 3
F22 F 0.2173(10) 0.5354(6) 0.2461(5) 0.044(2) Uiso 0.2 1 d . . P A 3
F26 F -0.0625(6) 1.1574(5) 0.3676(3) 0.0477(14) Uiso 0.3333 1 d . . P B 3
F29 F -0.0333(5) 1.1052(5) 0.4650(3) 0.0393(12) Uiso 0.3333 1 d . . P B 3
F32 F -0.1051(5) 1.0222(4) 0.4175(4) 0.0443(13) Uiso 0.3333 1 d . . P B 3
F34 F 0.4836(7) 1.0873(5) 0.3010(5) 0.0412(19) Uiso 0.25 1 d . . P C 3
F37 F 0.4001(8) 1.1288(6) 0.3899(4) 0.0391(19) Uiso 0.25 1 d . . P C 3
F40 F 0.3723(7) 1.2075(5) 0.3029(5) 0.040(2) Uiso 0.25 1 d . . P C 3

loop_
_atom_site_aniso_label
_atom_site_aniso_U_11
_atom_site_aniso_U_22
_atom_site_aniso_U_33
_atom_site_aniso_U_23
_atom_site_aniso_U_13
_atom_site_aniso_U_12
Rh1 0.02323(11) 0.01422(8) 0.01955(9) -0.00318(6) -0.00490(7) -0.00029(6)
P1 0.0210(3) 0.0150(3) 0.0210(3) -0.0046(2) -0.0031(2) -0.0002(2)
P2 0.0295(4) 0.0208(3) 0.0204(3) -0.0037(2) -0.0007(3) -0.0006(2)
P3 0.0247(3) 0.0162(3) 0.0263(3) -0.0059(2) -0.0095(3) 0.0012(2)
P4 0.0226(3) 0.0159(3) 0.0211(3) -0.0040(2) -0.0048(3) 0.0006(2)
O1 0.0427(12) 0.0181(8) 0.0244(9) -0.0052(7) 0.0036(9) 0.0014(8)
O2 0.0284(10) 0.0180(8) 0.0431(11) -0.0112(8) -0.0175(9) 0.0050(7)
O3 0.0201(9) 0.0164(7) 0.0308(10) -0.0015(7) -0.0037(8) 0.0012(6)
O4 0.0681(18) 0.0252(10) 0.0543(15) -0.0017(10) -0.0229(14) 0.0094(10)
C1 0.0311(15) 0.0222(11) 0.0222(12) -0.0047(9) -0.0028(11) -0.0029(10)
C2 0.0298(15) 0.0240(11) 0.0267(13) -0.0084(10) -0.0057(11) -0.0001(10)
C3 0.0255(14) 0.0290(12) 0.0220(12) -0.0085(10) -0.0061(11) 0.0002(10)
C4 0.0276(15) 0.0330(13) 0.0214(12) -0.0053(10) -0.0053(11) 0.0012(11)
C5 0.0256(14) 0.0271(12) 0.0212(12) -0.0026(10) -0.0067(11) 0.0014(10)
C6 0.0331(16) 0.0243(12) 0.0259(13) -0.0032(10) -0.0093(12) 0.0014(10)
C7 0.0291(14) 0.0217(11) 0.0215(12) -0.0056(9) -0.0036(11) 0.0061(10)
C8 0.0376(17) 0.0230(12) 0.0396(16) -0.0101(11) -0.0040(13) 0.0021(11)
C9 0.060(2) 0.0236(13) 0.057(2) -0.0160(14) -0.0038(18) 0.0055(14)
C10 0.066(3) 0.0305(15) 0.0433(19) -0.0065(13) -0.0089(18) 0.0238(16)
C11 0.054(2) 0.0418(17) 0.0359(17) -0.0053(13) -0.0189(16) 0.0221(15)
C12 0.0378(17) 0.0302(13) 0.0287(14) -0.0060(11) -0.0127(13) 0.0093(12)
C13 0.0234(14) 0.0221(11) 0.0308(13) -0.0116(10) -0.0007(11) -0.0014(9)
C14 0.0290(15) 0.0318(13) 0.0405(16) -0.0153(12) -0.0085(13) -0.0022(11)
C15 0.0286(16) 0.0408(16) 0.057(2) -0.0223(15) -0.0033(15) -0.0094(13)
C16 0.0380(19) 0.0326(15) 0.057(2) -0.0162(14) 0.0089(16) -0.0146(13)
C17 0.044(2) 0.0270(13) 0.0460(19) -0.0032(13) 0.0012(15) -0.0065(12)
C18 0.0294(15) 0.0237(12) 0.0395(16) -0.0048(11) -0.0042(13) -0.0037(11)
C19 0.0205(13) 0.0192(10) 0.0278(13) -0.0067(9) -0.0062(10) 0.0018(9)
C20 0.0221(13) 0.0197(11) 0.0297(13) -0.0041(10) -0.0061(11) 0.0024(9)
C21 0.0205(13) 0.0263(11) 0.0240(12) -0.0056(10) -0.0060(10) 0.0005(9)
C22 0.0254(14) 0.0245(11) 0.0276(13) -0.0089(10) -0.0079(11) 0.0007(10)
C23 0.0219(13) 0.0190(10) 0.0243(12) -0.0053(9) -0.0054(10) -0.0009(9)
C24 0.0264(14) 0.0197(11) 0.0280(13) -0.0079(9) -0.0087(11) 0.0029(9)
C25 0.0260(14) 0.0221(11) 0.0324(14) -0.0081(10) -0.0090(11) -0.0002(10)
C26 0.0302(16) 0.0263(13) 0.0482(18) -0.0092(12) -0.0157(14) 0.0082(11)
C27 0.0435(19) 0.0199(12) 0.064(2) -0.0124(13) -0.0197(17) 0.0069(12)
C28 0.043(2) 0.0232(13) 0.082(3) -0.0188(15) -0.0260(19) -0.0015(12)
C29 0.0336(17) 0.0258(13) 0.062(2) -0.0154(13) -0.0224(16) 0.0030(12)
C30 0.0210(13) 0.0303(12) 0.0221(12) -0.0083(10) -0.0061(10) 0.0040(10)
C31 0.0297(15) 0.0325(13) 0.0276(14) -0.0077(11) -0.0101(12) 0.0005(11)
C32 0.0302(16) 0.0491(17) 0.0319(15) -0.0155(13) -0.0137(13) -0.0002(13)
C33 0.0283(16) 0.0546(17) 0.0223(13) -0.0088(12) -0.0111(12) 0.0080(13)
C34 0.0323(16) 0.0407(15) 0.0224(13) -0.0030(11) -0.0074(12) 0.0088(12)
C35 0.0250(14) 0.0325(13) 0.0265(13) -0.0056(11) -0.0057(11) 0.0027(11)
C36 0.0256(13) 0.0205(10) 0.0194(11) -0.0062(9) -0.0084(10) 0.0046(9)
C37 0.0203(12) 0.0194(10) 0.0205(11) -0.0052(9) -0.0057(10) 0.0007(9)
C38 0.0262(14) 0.0164(10) 0.0236(12) -0.0052(9) -0.0044(10) -0.0001(9)
C39 0.0234(13) 0.0209(11) 0.0228(12) -0.0065(9) -0.0060(10) -0.0011(9)
C40 0.0229(13) 0.0240(11) 0.0241(12) -0.0092(10) -0.0064(10) 0.0029(9)
C41 0.0403(18) 0.0332(14) 0.0205(13) -0.0046(11) -0.0054(12) 0.0122(12)
C42 0.056(2) 0.0311(14) 0.0313(16) -0.0052(12) -0.0033(15) 0.0063(14)
C43 0.104(4) 0.0354(17) 0.0358(19) 0.0012(14) 0.002(2) 0.0106(19)
C44 0.120(4) 0.064(3) 0.042(2) 0.0036(19) -0.002(2) 0.057(3)
C45 0.078(3) 0.102(4) 0.054(3) 0.008(2) -0.003(2) 0.061(3)
C46 0.049(2) 0.072(2) 0.0379(19) 0.0048(17) -0.0055(17) 0.0284(19)
C47 0.0259(14) 0.0370(14) 0.0234(13) -0.0111(11) -0.0044(11) 0.0007(11)
C48 0.059(2) 0.059(2) 0.0311(17) -0.0112(15) -0.0057(16) 0.0258(18)
C49 0.062(3) 0.069(2) 0.045(2) -0.0212(19) -0.0053(19) 0.030(2)
C50 0.041(2) 0.067(2) 0.0369(18) -0.0288(17) -0.0024(15) 0.0065(17)
C51 0.056(2) 0.0541(19) 0.0230(14) -0.0153(14) -0.0007(14) -0.0036(16)
C52 0.048(2) 0.0412(16) 0.0261(14) -0.0124(12) -0.0062(14) 0.0036(14)
F1 0.0515(12) 0.0547(11) 0.0422(11) -0.0058(9) -0.0231(10) -0.0218(9)
F2 0.0414(11) 0.0476(10) 0.0290(9) 0.0090(7) -0.0156(8) -0.0077(8)
F3 0.0405(12) 0.0688(13) 0.0459(11) -0.0116(10) -0.0238(10) 0.0251(10)
F4 0.0520(13) 0.0601(12) 0.0223(9) 0.0044(8) -0.0037(8) 0.0203(10)
F5 0.0256(9) 0.0563(11) 0.0285(9) -0.0045(8) 0.0043(7) 0.0031(8)
F6 0.0566(13) 0.0521(11) 0.0375(10) -0.0251(9) -0.0006(9) -0.0105(9)
F7 0.0670(15) 0.0480(11) 0.0373(10) 0.0085(8) -0.0165(10) -0.0302(10)
F8 0.0630(17) 0.0776(16) 0.089(2) 0.0519(15) -0.0384(15) -0.0144(13)
F9 0.148(3) 0.0530(13) 0.0378(12) -0.0114(10) 0.0291(15) -0.0355(15)
F10 0.0228(9) 0.0518(11) 0.0562(12) -0.0189(9) -0.0048(9) 0.0035(8)
F11 0.0342(11) 0.0828(14) 0.0457(12) -0.0148(10) -0.0200(10) -0.0102(10)
F12 0.0373(11) 0.0345(9) 0.0764(15) -0.0072(9) -0.0221(11) -0.0124(8)
F13 0.0298(13) 0.124(2) 0.098(2) -0.0291(19) 0.0113(14) 0.0028(14)
F14 0.0767(18) 0.0702(15) 0.0630(15) -0.0380(13) 0.0384(13) -0.0235(13)
F15 0.091(2) 0.0601(14) 0.0561(15) -0.0078(11) 0.0405(14) -0.0270(13)
C53 0.0221(13) 0.0216(11) 0.0201(11) -0.0013(9) -0.0050(10) -0.0017(9)
C54 0.0248(14) 0.0292(12) 0.0271(13) -0.0071(10) -0.0027(11) 0.0017(10)
C55 0.0289(15) 0.0345(14) 0.0287(14) -0.0052(11) 0.0007(12) -0.0054(11)
C56 0.0341(16) 0.0296(13) 0.0278(14) -0.0008(11) -0.0019(12) -0.0100(11)
C57 0.0279(14) 0.0273(12) 0.0245(13) -0.0052(10) -0.0057(11) -0.0029(10)
C58 0.0229(13) 0.0257(11) 0.0206(12) -0.0042(9) -0.0032(10) -0.0018(10)
C59 0.052(2) 0.0456(18) 0.048(2) -0.0123(16) 0.0153(17) -0.0147(16)
C60 0.0409(18) 0.0268(13) 0.0296(14) -0.0042(11) -0.0021(13) -0.0083(12)
C61 0.0253(14) 0.0227(11) 0.0200(12) -0.0027(9) -0.0044(10) 0.0013(9)
C62 0.0304(15) 0.0235(11) 0.0232(12) -0.0021(10) -0.0080(11) -0.0001(10)
C63 0.0388(17) 0.0277(12) 0.0296(14) -0.0050(11) -0.0151(13) -0.0026(11)
C64 0.052(2) 0.0277(13) 0.0330(15) -0.0133(12) -0.0089(14) 0.0018(13)
C65 0.0408(19) 0.0314(14) 0.0405(17) -0.0140(13) -0.0047(14) 0.0076(13)
C66 0.0282(15) 0.0260(12) 0.0320(14) -0.0081(11) -0.0058(12) 0.0016(10)
C67 0.051(2) 0.050(2) 0.062(2) -0.0313(19) -0.0041(19) 0.0125(17)
C68 0.056(2) 0.0330(14) 0.0359(16) -0.0053(12) -0.0208(16) -0.0118(14)
C69 0.0193(12) 0.0204(10) 0.0239(12) -0.0070(9) -0.0044(10) 0.0018(9)
C70 0.0190(13) 0.0232(11) 0.0235(12) -0.0035(9) -0.0007(10) -0.0014(9)
C71 0.0206(13) 0.0271(12) 0.0304(14) -0.0104(10) -0.0077(11) 0.0016(10)
C72 0.0268(14) 0.0284(12) 0.0287(14) -0.0069(10) -0.0109(11) 0.0028(10)
C73 0.0281(14) 0.0214(11) 0.0234(12) -0.0018(9) -0.0046(11) -0.0027(10)
C74 0.0195(13) 0.0238(11) 0.0274(13) -0.0063(10) -0.0065(10) -0.0006(9)
C75 0.0425(18) 0.0326(14) 0.0259(14) 0.0016(11) -0.0105(13) -0.0074(12)
C76 0.0250(15) 0.0340(14) 0.0389(16) -0.0094(12) -0.0119(13) -0.0022(11)
C77 0.0246(13) 0.0209(11) 0.0178(11) -0.0022(9) -0.0029(10) -0.0016(9)
C78 0.0201(12) 0.0169(10) 0.0232(12) -0.0031(9) -0.0048(10) -0.0009(9)
C79 0.0226(13) 0.0178(10) 0.0225(12) -0.0025(9) -0.0072(10) -0.0010(9)
C80 0.0234(13) 0.0148(10) 0.0219(12) -0.0007(9) -0.0023(10) -0.0026(9)
C81 0.0196(12) 0.0175(10) 0.0259(12) -0.0027(9) -0.0035(10) -0.0008(9)
C82 0.0240(13) 0.0174(10) 0.0247(12) -0.0015(9) -0.0064(10) -0.0021(9)
C83 0.0231(14) 0.0320(13) 0.0244(13) -0.0047(10) -0.0033(11) 0.0016(10)
C84 0.0279(15) 0.0342(13) 0.0297(14) -0.0039(11) -0.0106(12) 0.0000(11)
B1 0.0193(14) 0.0210(12) 0.0198(13) -0.0034(10) -0.0047(11) -0.0004(10)

loop_
_atom_type_symbol
_atom_type_description
_atom_type_scat_dispersion_real
_atom_type_scat_dispersion_imag
_atom_type_scat_source
C C 0.0033 0.0016 'International Tables Vol C Tables 4.2.6.8 and 6.1.1.4'
H H 0.0000 0.0000 'International Tables Vol C Tables 4.2.6.8 and 6.1.1.4'
B B 0.0013 0.0007 'International Tables Vol C Tables 4.2.6.8 and 6.1.1.4'
F F 0.0171 0.0103 'International Tables Vol C Tables 4.2.6.8 and 6.1.1.4'
O O 0.0106 0.0060 'International Tables Vol C Tables 4.2.6.8 and 6.1.1.4'
P P 0.1023 0.0942 'International Tables Vol C Tables 4.2.6.8 and 6.1.1.4'
Rh Rh -1.1178 0.9187 'International Tables Vol C Tables 4.2.6.8 and 6.1.1.4'

loop_
_geom_angle_atom_site_label_1
_geom_angle_atom_site_label_2
_geom_angle_atom_site_label_3
_geom_angle
_geom_angle_site_symmetry_1
_geom_angle_site_symmetry_3
_geom_angle_publ_flag
P1 Rh1 P2 79.73(2) . . ?
P1 Rh1 P3 80.56(2) . . ?
P1 Rh1 P4 80.96(2) . . ?
P2 Rh1 P3 118.37(3) . . ?
P2 Rh1 P4 119.22(2) . . ?
P3 Rh1 P4 114.24(2) . . ?
C6 Rh1 P1 177.12(9) . . ?
C6 Rh1 P2 97.43(8) . . ?
C6 Rh1 P3 100.50(8) . . ?
C6 Rh1 P4 100.95(9) . . ?
O1 P1 Rh1 116.93(7) . . ?
O1 P1 O3 102.30(10) . . ?
O2 P1 Rh1 115.89(7) . . ?
O2 P1 O1 101.21(11) . . ?
O2 P1 O3 102.65(10) . . ?
O3 P1 Rh1 115.61(7) . . ?
C1 P2 Rh1 109.89(9) . . ?
C5 P2 Rh1 147.28(9) . . ?
C5 P2 C1 102.26(13) . . ?
C19 P3 Rh1 108.58(8) . . ?
C23 P3 Rh1 149.12(9) . . ?
C23 P3 C19 102.09(12) . . ?
C36 P4 Rh1 149.86(8) . . ?
C36 P4 C37 101.84(12) . . ?
C37 P4 Rh1 108.28(9) . . ?
C1 O1 P1 116.68(15) . . ?
C19 O2 P1 117.76(15) . . ?
C37 O3 P1 118.41(14) . . ?
O1 C1 P2 115.62(18) . . ?
C2 C1 P2 126.4(2) . . ?
C2 C1 O1 118.0(2) . . ?
C1 C2 H2 118.9 . . ?
C1 C2 C3 122.3(2) . . ?
C3 C2 H2 118.9 . . ?
C2 C3 C47 119.9(2) . . ?
C4 C3 C2 120.5(2) . . ?
C4 C3 C47 119.6(2) . . ?
C3 C4 H4 116.3 . . ?
C3 C4 C5 127.5(3) . . ?
C5 C4 H4 116.3 . . ?
C4 C5 P2 120.9(2) . . ?
C4 C5 C41 119.7(2) . . ?
C41 C5 P2 119.30(19) . . ?
O4 C6 Rh1 179.3(3) . . ?
C8 C7 C12 118.8(2) . . ?
C8 C7 C36 121.1(2) . . ?
C12 C7 C36 120.0(2) . . ?
C7 C8 H8 120.0 . . ?
C9 C8 C7 120.0(3) . . ?
C9 C8 H8 120.0 . . ?
C8 C9 H9 119.9 . . ?
C10 C9 C8 120.2(3) . . ?
C10 C9 H9 119.9 . . ?
C9 C10 H10 120.0 . . ?
C11 C10 C9 120.0(3) . . ?
C11 C10 H10 120.0 . . ?
C10 C11 H11 119.8 . . ?
C10 C11 C12 120.5(3) . . ?
C12 C11 H11 119.8 . . ?
C7 C12 H12 119.8 . . ?
C11 C12 C7 120.4(3) . . ?
C11 C12 H12 119.8 . . ?
C14 C13 C18 118.5(3) . . ?
C14 C13 C39 120.8(2) . . ?
C18 C13 C39 120.7(2) . . ?
C13 C14 H14 119.6 . . ?
C15 C14 C13 120.9(3) . . ?
C15 C14 H14 119.6 . . ?
C14 C15 H15 119.7 . . ?
C16 C15 C14 120.5(3) . . ?
C16 C15 H15 119.7 . . ?
C15 C16 H16 120.6 . . ?
C17 C16 C15 118.9(3) . . ?
C17 C16 H16 120.6 . . ?
C16 C17 H17 119.5 . . ?
C16 C17 C18 121.0(3) . . ?
C18 C17 H17 119.5 . . ?
C13 C18 C17 120.2(3) . . ?
C13 C18 H18 119.9 . . ?
C17 C18 H18 119.9 . . ?
O2 C19 P3 116.38(17) . . ?
C20 C19 P3 126.41(18) . . ?
C20 C19 O2 117.1(2) . . ?
C19 C20 H20 119.0 . . ?
C19 C20 C21 122.0(2) . . ?
C21 C20 H20 119.0 . . ?
C20 C21 C22 121.6(2) . . ?
C20 C21 C30 118.3(2) . . ?
C22 C21 C30 120.1(2) . . ?
C21 C22 H22 116.6 . . ?
C23 C22 C21 126.7(2) . . ?
C23 C22 H22 116.6 . . ?
C22 C23 P3 120.90(18) . . ?
C22 C23 C24 120.6(2) . . ?
C24 C23 P3 118.53(18) . . ?
C25 C24 C23 121.2(2) . . ?
C25 C24 C29 118.9(2) . . ?
C29 C24 C23 119.9(2) . . ?
C24 C25 H25 119.5 . . ?
C24 C25 C26 121.0(2) . . ?
C26 C25 H25 119.5 . . ?
C25 C26 H26 120.3 . . ?
C25 C26 C27 119.5(3) . . ?
C27 C26 H26 120.3 . . ?
C26 C27 H27 119.9 . . ?
C28 C27 C26 120.2(3) . . ?
C28 C27 H27 119.9 . . ?
C27 C28 H28 119.9 . . ?
C27 C28 C29 120.1(3) . . ?
C29 C28 H28 119.9 . . ?
C24 C29 H29 119.9 . . ?
C28 C29 C24 120.2(3) . . ?
C28 C29 H29 119.9 . . ?
C31 C30 C21 120.3(2) . . ?
C35 C30 C21 120.6(2) . . ?
C35 C30 C31 119.0(2) . . ?
C30 C31 H31 119.9 . . ?
C32 C31 C30 120.2(3) . . ?
C32 C31 H31 119.9 . . ?
C31 C32 H32 119.8 . . ?
C33 C32 C31 120.3(3) . . ?
C33 C32 H32 119.8 . . ?
C32 C33 H33 120.0 . . ?
C32 C33 C34 120.0(3) . . ?
C34 C33 H33 120.0 . . ?
C33 C34 H34 120.0 . . ?
C33 C34 C35 120.1(3) . . ?
C35 C34 H34 120.0 . . ?
C30 C35 H35 119.8 . . ?
C34 C35 C30 120.4(3) . . ?
C34 C35 H35 119.8 . . ?
C7 C36 P4 119.49(19) . . ?
C40 C36 P4 121.46(18) . . ?
C40 C36 C7 119.0(2) . . ?
O3 C37 P4 116.53(17) . . ?
C38 C37 P4 126.3(2) . . ?
C38 C37 O3 117.2(2) . . ?
C37 C38 H38 118.8 . . ?
C37 C38 C39 122.4(2) . . ?
C39 C38 H38 118.8 . . ?
C38 C39 C13 120.1(2) . . ?
C38 C39 C40 121.5(2) . . ?
C40 C39 C13 118.4(2) . . ?
C36 C40 H40 116.8 . . ?
C39 C40 C36 126.5(2) . . ?
C39 C40 H40 116.8 . . ?
C42 C41 C5 121.3(3) . . ?
C42 C41 C46 119.6(3) . . ?
C46 C41 C5 118.9(3) . . ?
C41 C42 H42 119.9 . . ?
C41 C42 C43 120.2(4) . . ?
C43 C42 H42 119.9 . . ?
C42 C43 H43 120.2 . . ?
C44 C43 C42 119.6(4) . . ?
C44 C43 H43 120.2 . . ?
C43 C44 H44 119.8 . . ?
C45 C44 C43 120.4(4) . . ?
C45 C44 H44 119.8 . . ?
C44 C45 H45 119.7 . . ?
C44 C45 C46 120.6(4) . . ?
C46 C45 H45 119.7 . . ?
C41 C46 H46 120.2 . . ?
C45 C46 C41 119.5(4) . . ?
C45 C46 H46 120.2 . . ?
C48 C47 C3 121.5(3) . . ?
C52 C47 C3 121.3(3) . . ?
C52 C47 C48 117.2(3) . . ?
C47 C48 H48 119.5 . . ?
C49 C48 C47 121.0(3) . . ?
C49 C48 H48 119.5 . . ?
C48 C49 H49 119.6 . . ?
C50 C49 C48 120.8(3) . . ?
C50 C49 H49 119.6 . . ?
C49 C50 H50 120.7 . . ?
C51 C50 C49 118.5(3) . . ?
C51 C50 H50 120.7 . . ?
C50 C51 H51 119.5 . . ?
C50 C51 C52 121.0(3) . . ?
C52 C51 H51 119.5 . . ?
C47 C52 C51 121.4(3) . . ?
C47 C52 H52 119.3 . . ?
C51 C52 H52 119.3 . . ?
C54 C53 C58 115.5(2) . . ?
C54 C53 B1 126.4(2) . . ?
C58 C53 B1 117.7(2) . . ?
C53 C54 H54 118.9 . . ?
C55 C54 C53 122.3(2) . . ?
C55 C54 H54 118.9 . . ?
C54 C55 C59 119.6(3) . . ?
C56 C55 C54 121.5(3) . . ?
C56 C55 C59 118.6(3) . . ?
C55 C56 H56 121.5 . . ?
C55 C56 C57 117.1(3) . . ?
C57 C56 H56 121.5 . . ?
C56 C57 C60 118.5(2) . . ?
C58 C57 C56 121.4(2) . . ?
C58 C57 C60 120.0(2) . . ?
C53 C58 H58 118.9 . . ?
C57 C58 C53 122.2(2) . . ?
C57 C58 H58 118.9 . . ?
F13 C59 C55 111.7(3) . . ?
F14 C59 F13 107.4(3) . . ?
F14 C59 C55 111.8(3) . . ?
F15 C59 F13 105.4(3) . . ?
F15 C59 F14 107.0(3) . . ?
F15 C59 C55 113.1(3) . . ?
F18 C60 C57 114.3(3) . . ?
F18 C60 F21 101.1(4) . . ?
F18 C60 F24 111.0(4) . . ?
F21 C60 C57 106.6(3) . . ?
F24 C60 C57 112.2(3) . . ?
F24 C60 F21 111.0(4) . . ?
F17 C60 C57 112.4(3) . . ?
F17 C60 F20 108.0(4) . . ?
F17 C60 F23 109.2(4) . . ?
F20 C60 C57 111.0(4) . . ?
F20 C60 F23 102.3(4) . . ?
F23 C60 C57 113.4(3) . . ?
F16 C60 C57 110.1(5) . . ?
F19 C60 C57 118.2(6) . . ?
F19 C60 F16 100.4(7) . . ?
F19 C60 F22 105.3(8) . . ?
F22 C60 C57 117.1(5) . . ?
F22 C60 F16 103.6(7) . . ?
C62 C61 C66 115.8(2) . . ?
C62 C61 B1 124.0(2) . . ?
C66 C61 B1 120.0(2) . . ?
C61 C62 H62 119.0 . . ?
C63 C62 C61 122.1(3) . . ?
C63 C62 H62 119.0 . . ?
C62 C63 C68 119.6(3) . . ?
C64 C63 C62 120.9(3) . . ?
C64 C63 C68 119.4(3) . . ?
C63 C64 H64 120.9 . . ?
C63 C64 C65 118.2(2) . . ?
C65 C64 H64 120.9 . . ?
C64 C65 C66 121.0(3) . . ?
C64 C65 C67 119.8(3) . . ?
C66 C65 C67 119.2(3) . . ?
C61 C66 H66 119.1 . . ?
C65 C66 C61 121.9(3) . . ?
C65 C66 H66 119.1 . . ?
F25 C67 C65 112.1(5) . . ?
F25 C67 F31 105.1(6) . . ?
F28 C67 C65 114.3(5) . . ?
F28 C67 F25 109.2(6) . . ?
F28 C67 F31 104.8(6) . . ?
F31 C67 C65 110.7(4) . . ?
F27 C67 C65 110.5(5) . . ?
F27 C67 F33 102.5(5) . . ?
F30 C67 C65 117.4(6) . . ?
F30 C67 F27 103.6(6) . . ?
F30 C67 F33 108.0(7) . . ?
F33 C67 C65 113.3(4) . . ?
F26 C67 C65 113.9(4) . . ?
F26 C67 F29 105.3(5) . . ?
F26 C67 F32 107.6(5) . . ?
F29 C67 C65 110.3(4) . . ?
F32 C67 C65 114.7(4) . . ?
F32 C67 F29 104.2(5) . . ?
F35 C68 C63 112.2(3) . . ?
F35 C68 F39 105.5(4) . . ?
F39 C68 C63 109.5(3) . . ?
F41 C68 C63 111.7(3) . . ?
F41 C68 F35 108.4(4) . . ?
F41 C68 F39 109.2(4) . . ?
F36 C68 C63 114.1(5) . . ?
F36 C68 F38 103.2(6) . . ?
F36 C68 F42 108.2(7) . . ?
F38 C68 C63 112.3(5) . . ?
F42 C68 C63 114.4(4) . . ?
F42 C68 F38 103.7(6) . . ?
F34 C68 C63 113.5(4) . . ?
F37 C68 C63 116.6(5) . . ?
F37 C68 F34 102.2(6) . . ?
F37 C68 F40 105.7(6) . . ?
F40 C68 C63 111.6(4) . . ?
F40 C68 F34 106.3(6) . . ?
C70 C69 C74 116.3(2) . . ?
C70 C69 B1 123.0(2) . . ?
C74 C69 B1 120.5(2) . . ?
C69 C70 H70 119.1 . . ?
C71 C70 C69 121.8(2) . . ?
C71 C70 H70 119.1 . . ?
C70 C71 C76 118.8(3) . . ?
C72 C71 C70 121.0(2) . . ?
C72 C71 C76 120.1(2) . . ?
C71 C72 H72 120.9 . . ?
C71 C72 C73 118.3(2) . . ?
C73 C72 H72 120.9 . . ?
C72 C73 C74 120.8(2) . . ?
C72 C73 C75 119.1(2) . . ?
C74 C73 C75 120.0(2) . . ?
C69 C74 H74 119.1 . . ?
C73 C74 C69 121.8(2) . . ?
C73 C74 H74 119.1 . . ?
F7 C75 F8 104.6(3) . . ?
F7 C75 C73 113.4(2) . . ?
F8 C75 C73 111.8(3) . . ?
F9 C75 F7 107.6(3) . . ?
F9 C75 F8 106.1(3) . . ?
F9 C75 C73 112.8(2) . . ?
F10 C76 F11 105.9(2) . . ?
F10 C76 C71 111.9(2) . . ?
F11 C76 C71 113.0(3) . . ?
F12 C76 F10 106.5(3) . . ?
F12 C76 F11 106.2(2) . . ?
F12 C76 C71 112.9(2) . . ?
C78 C77 H77 118.8 . . ?
C82 C77 H77 118.8 . . ?
C82 C77 C78 122.4(2) . . ?
C77 C78 B1 119.3(2) . . ?
C79 C78 C77 115.2(2) . . ?
C79 C78 B1 125.3(2) . . ?
C78 C79 H79 118.6 . . ?
C78 C79 C80 122.8(2) . . ?
C80 C79 H79 118.6 . . ?
C79 C80 C83 119.3(2) . . ?
C81 C80 C79 120.7(2) . . ?
C81 C80 C83 120.0(2) . . ?
C80 C81 H81 121.0 . . ?
C80 C81 C82 118.0(2) . . ?
C82 C81 H81 121.0 . . ?
C77 C82 C84 119.7(2) . . ?
C81 C82 C77 120.8(2) . . ?
C81 C82 C84 119.5(2) . . ?
F4 C83 F5 107.1(2) . . ?
F4 C83 F6 105.7(2) . . ?
F4 C83 C80 112.3(2) . . ?
F5 C83 F6 106.1(2) . . ?
F5 C83 C80 113.2(2) . . ?
F6 C83 C80 112.0(2) . . ?
F1 C84 F2 106.6(2) . . ?
F1 C84 F3 106.1(2) . . ?
F1 C84 C82 112.9(2) . . ?
F2 C84 F3 106.3(2) . . ?
F2 C84 C82 111.9(2) . . ?
F3 C84 C82 112.4(2) . . ?
C61 B1 C53 114.4(2) . . ?
C69 B1 C53 107.9(2) . . ?
C69 B1 C61 104.76(18) . . ?
C78 B1 C53 106.55(19) . . ?
C78 B1 C61 110.9(2) . . ?
C78 B1 C69 112.3(2) . . ?

loop_
_geom_bond_atom_site_label_1
_geom_bond_atom_site_label_2
_geom_bond_distance
_geom_bond_site_symmetry_2
_geom_bond_publ_flag
Rh1 P1 2.2124(6) . ?
Rh1 P2 2.3045(7) . ?
Rh1 P3 2.3189(7) . ?
Rh1 P4 2.3328(7) . ?
Rh1 C6 1.982(3) . ?
P1 O1 1.5948(19) . ?
P1 O2 1.5933(19) . ?
P1 O3 1.6023(19) . ?
P2 C1 1.735(3) . ?
P2 C5 1.721(3) . ?
P3 C19 1.740(2) . ?
P3 C23 1.733(2) . ?
P4 C36 1.737(3) . ?
P4 C37 1.740(2) . ?
O1 C1 1.410(3) . ?
O2 C19 1.405(3) . ?
O3 C37 1.407(3) . ?
O4 C6 1.122(3) . ?
C1 C2 1.370(4) . ?
C2 H2 0.9500 . ?
C2 C3 1.409(4) . ?
C3 C4 1.400(4) . ?
C3 C47 1.494(4) . ?
C4 H4 0.9500 . ?
C4 C5 1.401(4) . ?
C5 C41 1.490(4) . ?
C7 C8 1.398(4) . ?
C7 C12 1.399(4) . ?
C7 C36 1.489(3) . ?
C8 H8 0.9500 . ?
C8 C9 1.397(4) . ?
C9 H9 0.9500 . ?
C9 C10 1.387(6) . ?
C10 H10 0.9500 . ?
C10 C11 1.372(5) . ?
C11 H11 0.9500 . ?
C11 C12 1.390(4) . ?
C12 H12 0.9500 . ?
C13 C14 1.396(4) . ?
C13 C18 1.397(4) . ?
C13 C39 1.497(4) . ?
C14 H14 0.9500 . ?
C14 C15 1.394(4) . ?
C15 H15 0.9500 . ?
C15 C16 1.389(5) . ?
C16 H16 0.9500 . ?
C16 C17 1.385(5) . ?
C17 H17 0.9500 . ?
C17 C18 1.399(4) . ?
C18 H18 0.9500 . ?
C19 C20 1.367(4) . ?
C20 H20 0.9500 . ?
C20 C21 1.402(3) . ?
C21 C22 1.405(3) . ?
C21 C30 1.489(3) . ?
C22 H22 0.9500 . ?
C22 C23 1.398(3) . ?
C23 C24 1.489(3) . ?
C24 C25 1.388(4) . ?
C24 C29 1.405(4) . ?
C25 H25 0.9500 . ?
C25 C26 1.392(3) . ?
C26 H26 0.9500 . ?
C26 C27 1.393(4) . ?
C27 H27 0.9500 . ?
C27 C28 1.386(5) . ?
C28 H28 0.9500 . ?
C28 C29 1.390(4) . ?
C29 H29 0.9500 . ?
C30 C31 1.401(4) . ?
C30 C35 1.399(4) . ?
C31 H31 0.9500 . ?
C31 C32 1.391(4) . ?
C32 H32 0.9500 . ?
C32 C33 1.388(4) . ?
C33 H33 0.9500 . ?
C33 C34 1.389(4) . ?
C34 H34 0.9500 . ?
C34 C35 1.394(4) . ?
C35 H35 0.9500 . ?
C36 C40 1.405(4) . ?
C37 C38 1.378(4) . ?
C38 H38 0.9500 . ?
C38 C39 1.400(4) . ?
C39 C40 1.404(3) . ?
C40 H40 0.9500 . ?
C41 C42 1.386(5) . ?
C41 C46 1.398(5) . ?
C42 H42 0.9500 . ?
C42 C43 1.388(5) . ?
C43 H43 0.9500 . ?
C43 C44 1.386(7) . ?
C44 H44 0.9500 . ?
C44 C45 1.370(8) . ?
C45 H45 0.9500 . ?
C45 C46 1.384(5) . ?
C46 H46 0.9500 . ?
C47 C48 1.394(4) . ?
C47 C52 1.387(4) . ?
C48 H48 0.9500 . ?
C48 C49 1.392(5) . ?
C49 H49 0.9500 . ?
C49 C50 1.385(5) . ?
C50 H50 0.9500 . ?
C50 C51 1.367(5) . ?
C51 H51 0.9500 . ?
C51 C52 1.393(4) . ?
C52 H52 0.9500 . ?
F1 C84 1.334(3) . ?
F2 C84 1.346(3) . ?
F3 C84 1.351(3) . ?
F4 C83 1.333(3) . ?
F5 C83 1.347(3) . ?
F6 C83 1.351(3) . ?
F7 C75 1.326(3) . ?
F8 C75 1.340(4) . ?
F9 C75 1.312(4) . ?
F10 C76 1.341(3) . ?
F11 C76 1.344(3) . ?
F12 C76 1.336(3) . ?
F13 C59 1.347(5) . ?
F14 C59 1.347(4) . ?
F15 C59 1.318(4) . ?
C53 C54 1.401(4) . ?
C53 C58 1.411(3) . ?
C53 B1 1.657(4) . ?
C54 H54 0.9500 . ?
C54 C55 1.396(4) . ?
C55 C56 1.392(4) . ?
C55 C59 1.513(5) . ?
C56 H56 0.9500 . ?
C56 C57 1.396(4) . ?
C57 C58 1.394(4) . ?
C57 C60 1.502(4) . ?
C58 H58 0.9500 . ?
C60 F18 1.314(5) . ?
C60 F21 1.415(7) . ?
C60 F24 1.344(6) . ?
C60 F17 1.338(6) . ?
C60 F20 1.342(7) . ?
C60 F23 1.352(5) . ?
C60 F16 1.442(11) . ?
C60 F19 1.306(12) . ?
C60 F22 1.331(11) . ?
C61 C62 1.404(4) . ?
C61 C66 1.415(4) . ?
C61 B1 1.652(3) . ?
C62 H62 0.9500 . ?
C62 C63 1.398(4) . ?
C63 C64 1.387(5) . ?
C63 C68 1.508(4) . ?
C64 H64 0.9500 . ?
C64 C65 1.391(5) . ?
C65 C66 1.393(4) . ?
C65 C67 1.509(5) . ?
C66 H66 0.9500 . ?
C67 F25 1.320(8) . ?
C67 F28 1.285(9) . ?
C67 F31 1.383(8) . ?
C67 F27 1.357(8) . ?
C67 F30 1.222(10) . ?
C67 F33 1.377(8) . ?
C67 F26 1.329(7) . ?
C67 F29 1.433(7) . ?
C67 F32 1.349(8) . ?
C68 F35 1.339(6) . ?
C68 F39 1.361(5) . ?
C68 F41 1.328(5) . ?
C68 F36 1.276(9) . ?
C68 F38 1.417(9) . ?
C68 F42 1.348(10) . ?
C68 F34 1.436(9) . ?
C68 F37 1.290(8) . ?
C68 F40 1.340(8) . ?
C69 C70 1.403(4) . ?
C69 C74 1.408(4) . ?
C69 B1 1.648(4) . ?
C70 H70 0.9500 . ?
C70 C71 1.396(4) . ?
C71 C72 1.389(4) . ?
C71 C76 1.504(4) . ?
C72 H72 0.9500 . ?
C72 C73 1.393(4) . ?
C73 C74 1.395(4) . ?
C73 C75 1.502(4) . ?
C74 H74 0.9500 . ?
C77 H77 0.9500 . ?
C77 C78 1.409(3) . ?
C77 C82 1.397(4) . ?
C78 C79 1.398(3) . ?
C78 B1 1.643(4) . ?
C79 H79 0.9500 . ?
C79 C80 1.403(4) . ?
C80 C81 1.386(3) . ?
C80 C83 1.496(4) . ?
C81 H81 0.9500 . ?
C81 C82 1.393(4) . ?
C82 C84 1.495(4) . ?

loop_
_geom_torsion_atom_site_label_1
_geom_torsion_atom_site_label_2
_geom_torsion_atom_site_label_3
_geom_torsion_atom_site_label_4
_geom_torsion
_geom_torsion_site_symmetry_1
_geom_torsion_site_symmetry_2
_geom_torsion_site_symmetry_3
_geom_torsion_site_symmetry_4
_geom_torsion_publ_flag
Rh1 P1 O1 C1 -11.7(2) . . . . ?
Rh1 P1 O2 C19 -10.8(2) . . . . ?
Rh1 P1 O3 C37 -5.32(19) . . . . ?
Rh1 P2 C1 O1 -7.2(2) . . . . ?
Rh1 P2 C1 C2 173.2(2) . . . . ?
Rh1 P2 C5 C4 -166.92(15) . . . . ?
Rh1 P2 C5 C41 15.1(3) . . . . ?
Rh1 P3 C19 O2 -1.4(2) . . . . ?
Rh1 P3 C19 C20 -178.1(2) . . . . ?
Rh1 P3 C23 C22 -177.82(15) . . . . ?
Rh1 P3 C23 C24 3.8(3) . . . . ?
Rh1 P4 C36 C7 1.2(3) . . . . ?
Rh1 P4 C36 C40 -179.86(13) . . . . ?
Rh1 P4 C37 O3 -0.25(19) . . . . ?
Rh1 P4 C37 C38 179.3(2) . . . . ?
P1 O1 C1 P2 12.0(3) . . . . ?
P1 O1 C1 C2 -168.4(2) . . . . ?
P1 O2 C19 P3 7.7(3) . . . . ?
P1 O2 C19 C20 -175.3(2) . . . . ?
P1 O3 C37 P4 3.5(2) . . . . ?
P1 O3 C37 C38 -176.07(17) . . . . ?
P2 C1 C2 C3 -1.1(4) . . . . ?
P2 C5 C41 C42 -135.3(3) . . . . ?
P2 C5 C41 C46 48.3(4) . . . . ?
P3 C19 C20 C21 -2.3(4) . . . . ?
P3 C23 C24 C25 -36.3(3) . . . . ?
P3 C23 C24 C29 143.8(3) . . . . ?
P4 C36 C40 C39 -0.8(4) . . . . ?
P4 C37 C38 C39 0.4(4) . . . . ?
O1 P1 O2 C19 -138.39(19) . . . . ?
O1 P1 O3 C37 122.89(17) . . . . ?
O1 C1 C2 C3 179.3(2) . . . . ?
O2 P1 O1 C1 115.2(2) . . . . ?
O2 P1 O3 C37 -132.47(17) . . . . ?
O2 C19 C20 C21 -179.0(2) . . . . ?
O3 P1 O1 C1 -139.02(19) . . . . ?
O3 P1 O2 C19 116.1(2) . . . . ?
O3 C37 C38 C39 179.9(2) . . . . ?
C1 P2 C5 C4 2.3(3) . . . . ?
C1 P2 C5 C41 -175.7(2) . . . . ?
C1 C2 C3 C4 1.3(4) . . . . ?
C1 C2 C3 C47 -178.3(3) . . . . ?
C2 C3 C4 C5 0.7(4) . . . . ?
C2 C3 C47 C48 19.7(4) . . . . ?
C2 C3 C47 C52 -162.6(3) . . . . ?
C3 C4 C5 P2 -2.6(4) . . . . ?
C3 C4 C5 C41 175.4(3) . . . . ?
C3 C47 C48 C49 178.9(4) . . . . ?
C3 C47 C52 C51 -177.5(3) . . . . ?
C4 C3 C47 C48 -159.9(3) . . . . ?
C4 C3 C47 C52 17.8(4) . . . . ?
C4 C5 C41 C42 46.7(4) . . . . ?
C4 C5 C41 C46 -129.7(3) . . . . ?
C5 P2 C1 O1 179.0(2) . . . . ?
C5 P2 C1 C2 -0.7(3) . . . . ?
C5 C41 C42 C43 -175.9(3) . . . . ?
C5 C41 C46 C45 175.2(4) . . . . ?
C7 C8 C9 C10 -0.6(5) . . . . ?
C7 C36 C40 C39 178.2(2) . . . . ?
C8 C7 C12 C11 0.7(4) . . . . ?
C8 C7 C36 P4 41.7(3) . . . . ?
C8 C7 C36 C40 -137.3(3) . . . . ?
C8 C9 C10 C11 0.4(6) . . . . ?
C9 C10 C11 C12 0.3(6) . . . . ?
C10 C11 C12 C7 -0.8(5) . . . . ?
C12 C7 C8 C9 0.0(4) . . . . ?
C12 C7 C36 P4 -139.5(2) . . . . ?
C12 C7 C36 C40 41.5(3) . . . . ?
C13 C14 C15 C16 0.0(5) . . . . ?
C13 C39 C40 C36 -179.6(2) . . . . ?
C14 C13 C18 C17 2.1(4) . . . . ?
C14 C13 C39 C38 142.2(3) . . . . ?
C14 C13 C39 C40 -38.8(3) . . . . ?
C14 C15 C16 C17 1.3(5) . . . . ?
C15 C16 C17 C18 -0.9(5) . . . . ?
C16 C17 C18 C13 -0.8(5) . . . . ?
C18 C13 C14 C15 -1.7(4) . . . . ?
C18 C13 C39 C38 -38.4(4) . . . . ?
C18 C13 C39 C40 140.6(3) . . . . ?
C19 P3 C23 C22 -4.7(3) . . . . ?
C19 P3 C23 C24 176.9(2) . . . . ?
C19 C20 C21 C22 -3.0(4) . . . . ?
C19 C20 C21 C30 175.2(3) . . . . ?
C20 C21 C22 C23 3.8(4) . . . . ?
C20 C21 C30 C31 -141.1(3) . . . . ?
C20 C21 C30 C35 34.5(4) . . . . ?
C21 C22 C23 P3 0.9(4) . . . . ?
C21 C22 C23 C24 179.3(3) . . . . ?
C21 C30 C31 C32 174.5(3) . . . . ?
C21 C30 C35 C34 -174.5(2) . . . . ?
C22 C21 C30 C31 37.2(4) . . . . ?
C22 C21 C30 C35 -147.2(3) . . . . ?
C22 C23 C24 C25 145.3(3) . . . . ?
C22 C23 C24 C29 -34.6(4) . . . . ?
C23 P3 C19 O2 -177.7(2) . . . . ?
C23 P3 C19 C20 5.6(3) . . . . ?
C23 C24 C25 C26 179.2(3) . . . . ?
C23 C24 C29 C28 179.7(3) . . . . ?
C24 C25 C26 C27 1.1(5) . . . . ?
C25 C24 C29 C28 -0.3(5) . . . . ?
C25 C26 C27 C28 -0.1(5) . . . . ?
C26 C27 C28 C29 -1.1(6) . . . . ?
C27 C28 C29 C24 1.3(6) . . . . ?
C29 C24 C25 C26 -0.9(4) . . . . ?
C30 C21 C22 C23 -174.5(3) . . . . ?
C30 C31 C32 C33 0.0(4) . . . . ?
C31 C30 C35 C34 1.1(4) . . . . ?
C31 C32 C33 C34 1.2(4) . . . . ?
C32 C33 C34 C35 -1.2(4) . . . . ?
C33 C34 C35 C30 0.0(4) . . . . ?
C35 C30 C31 C32 -1.1(4) . . . . ?
C36 P4 C37 O3 178.96(17) . . . . ?
C36 P4 C37 C38 -1.5(2) . . . . ?
C36 C7 C8 C9 178.8(3) . . . . ?
C36 C7 C12 C11 -178.1(3) . . . . ?
C37 P4 C36 C7 -177.35(19) . . . . ?
C37 P4 C36 C40 1.6(2) . . . . ?
C37 C38 C39 C13 179.8(2) . . . . ?
C37 C38 C39 C40 0.9(4) . . . . ?
C38 C39 C40 C36 -0.7(4) . . . . ?
C39 C13 C14 C15 177.7(3) . . . . ?
C39 C13 C18 C17 -177.3(3) . . . . ?
C41 C42 C43 C44 0.1(6) . . . . ?
C42 C41 C46 C45 -1.3(6) . . . . ?
C42 C43 C44 C45 0.0(7) . . . . ?
C43 C44 C45 C46 -0.7(8) . . . . ?
C44 C45 C46 C41 1.4(7) . . . . ?
C46 C41 C42 C43 0.6(5) . . . . ?
C47 C3 C4 C5 -179.7(3) . . . . ?
C47 C48 C49 C50 -0.8(7) . . . . ?
C48 C47 C52 C51 0.2(5) . . . . ?
C48 C49 C50 C51 -1.0(7) . . . . ?
C49 C50 C51 C52 2.4(6) . . . . ?
C50 C51 C52 C47 -2.1(5) . . . . ?
C52 C47 C48 C49 1.2(6) . . . . ?
C53 C54 C55 C56 2.8(4) . . . . ?
C53 C54 C55 C59 -171.1(3) . . . . ?
C54 C53 C58 C57 0.6(4) . . . . ?
C54 C53 B1 C61 23.0(3) . . . . ?
C54 C53 B1 C69 -93.1(3) . . . . ?
C54 C53 B1 C78 146.0(2) . . . . ?
C54 C55 C56 C57 0.0(4) . . . . ?
C54 C55 C59 F13 83.5(4) . . . . ?
C54 C55 C59 F14 -36.9(5) . . . . ?
C54 C55 C59 F15 -157.8(3) . . . . ?
C55 C56 C57 C58 -2.4(4) . . . . ?
C55 C56 C57 C60 -179.4(3) . . . . ?
C56 C55 C59 F13 -90.6(4) . . . . ?
C56 C55 C59 F14 149.0(3) . . . . ?
C56 C55 C59 F15 28.2(5) . . . . ?
C56 C57 C58 C53 2.1(4) . . . . ?
C56 C57 C60 F18 -24.7(5) . . . . ?
C56 C57 C60 F21 86.2(4) . . . . ?
C56 C57 C60 F24 -152.1(4) . . . . ?
C56 C57 C60 F17 -53.2(5) . . . . ?
C56 C57 C60 F20 67.8(5) . . . . ?
C56 C57 C60 F23 -177.7(4) . . . . ?
C56 C57 C60 F16 -91.6(6) . . . . ?
C56 C57 C60 F19 22.9(8) . . . . ?
C56 C57 C60 F22 150.4(7) . . . . ?
C58 C53 C54 C55 -3.0(4) . . . . ?
C58 C53 B1 C61 -164.5(2) . . . . ?
C58 C53 B1 C69 79.4(3) . . . . ?
C58 C53 B1 C78 -41.5(3) . . . . ?
C58 C57 C60 F18 158.3(4) . . . . ?
C58 C57 C60 F21 -90.9(4) . . . . ?
C58 C57 C60 F24 30.8(5) . . . . ?
C58 C57 C60 F17 129.7(4) . . . . ?
C58 C57 C60 F20 -109.3(5) . . . . ?
C58 C57 C60 F23 5.3(5) . . . . ?
C58 C57 C60 F16 91.4(6) . . . . ?
C58 C57 C60 F19 -154.2(7) . . . . ?
C58 C57 C60 F22 -26.6(7) . . . . ?
C59 C55 C56 C57 174.0(3) . . . . ?
C60 C57 C58 C53 179.1(3) . . . . ?
C61 C62 C63 C64 0.8(4) . . . . ?
C61 C62 C63 C68 -176.4(2) . . . . ?
C62 C61 C66 C65 -3.5(4) . . . . ?
C62 C61 B1 C53 127.5(3) . . . . ?
C62 C61 B1 C69 -114.5(3) . . . . ?
C62 C61 B1 C78 6.9(3) . . . . ?
C62 C63 C64 C65 -2.6(4) . . . . ?
C62 C63 C68 F35 -29.3(5) . . . . ?
C62 C63 C68 F39 -146.1(4) . . . . ?
C62 C63 C68 F41 92.7(4) . . . . ?
C62 C63 C68 F36 -63.8(6) . . . . ?
C62 C63 C68 F38 179.2(5) . . . . ?
C62 C63 C68 F42 61.5(6) . . . . ?
C62 C63 C68 F34 -1.8(6) . . . . ?
C62 C63 C68 F37 -120.2(6) . . . . ?
C62 C63 C68 F40 118.2(5) . . . . ?
C63 C64 C65 C66 1.3(5) . . . . ?
C63 C64 C65 C67 -177.6(3) . . . . ?
C64 C63 C68 F35 153.4(4) . . . . ?
C64 C63 C68 F39 36.6(4) . . . . ?
C64 C63 C68 F41 -84.6(5) . . . . ?
C64 C63 C68 F36 118.8(6) . . . . ?
C64 C63 C68 F38 1.9(6) . . . . ?
C64 C63 C68 F42 -115.9(6) . . . . ?
C64 C63 C68 F34 -179.1(5) . . . . ?
C64 C63 C68 F37 62.5(6) . . . . ?
C64 C63 C68 F40 -59.1(6) . . . . ?
C64 C65 C66 C61 1.9(5) . . . . ?
C64 C65 C67 F25 113.8(6) . . . . ?
C64 C65 C67 F28 -11.1(7) . . . . ?
C64 C65 C67 F31 -129.2(5) . . . . ?
C64 C65 C67 F27 41.1(6) . . . . ?
C64 C65 C67 F30 -77.4(8) . . . . ?
C64 C65 C67 F33 155.5(5) . . . . ?
C64 C65 C67 F26 74.5(6) . . . . ?
C64 C65 C67 F29 -43.7(6) . . . . ?
C64 C65 C67 F32 -160.9(5) . . . . ?
C66 C61 C62 C63 2.2(4) . . . . ?
C66 C61 B1 C53 -57.7(3) . . . . ?
C66 C61 B1 C69 60.3(3) . . . . ?
C66 C61 B1 C78 -178.3(2) . . . . ?
C66 C65 C67 F25 -65.1(6) . . . . ?
C66 C65 C67 F28 170.0(6) . . . . ?
C66 C65 C67 F31 52.0(6) . . . . ?
C66 C65 C67 F27 -137.8(5) . . . . ?
C66 C65 C67 F30 103.7(7) . . . . ?
C66 C65 C67 F33 -23.4(6) . . . . ?
C66 C65 C67 F26 -104.3(5) . . . . ?
C66 C65 C67 F29 137.4(4) . . . . ?
C66 C65 C67 F32 20.2(6) . . . . ?
C67 C65 C66 C61 -179.3(3) . . . . ?
C68 C63 C64 C65 174.7(3) . . . . ?
C69 C70 C71 C72 1.0(4) . . . . ?
C69 C70 C71 C76 -175.1(2) . . . . ?
C70 C69 C74 C73 -0.9(3) . . . . ?
C70 C69 B1 C53 14.4(3) . . . . ?
C70 C69 B1 C61 -107.9(3) . . . . ?
C70 C69 B1 C78 131.6(2) . . . . ?
C70 C71 C72 C73 -1.0(4) . . . . ?
C70 C71 C76 F10 83.8(3) . . . . ?
C70 C71 C76 F11 -156.9(2) . . . . ?
C70 C71 C76 F12 -36.3(3) . . . . ?
C71 C72 C73 C74 0.1(4) . . . . ?
C71 C72 C73 C75 177.6(2) . . . . ?
C72 C71 C76 F10 -92.4(3) . . . . ?
C72 C71 C76 F11 26.9(3) . . . . ?
C72 C71 C76 F12 147.5(3) . . . . ?
C72 C73 C74 C69 0.8(4) . . . . ?
C72 C73 C75 F7 153.8(3) . . . . ?
C72 C73 C75 F8 35.8(4) . . . . ?
C72 C73 C75 F9 -83.7(4) . . . . ?
C74 C69 C70 C71 -0.1(3) . . . . ?
C74 C69 B1 C53 -170.4(2) . . . . ?
C74 C69 B1 C61 67.2(3) . . . . ?
C74 C69 B1 C78 -53.2(3) . . . . ?
C74 C73 C75 F7 -28.7(4) . . . . ?
C74 C73 C75 F8 -146.7(3) . . . . ?
C74 C73 C75 F9 93.9(3) . . . . ?
C75 C73 C74 C69 -176.7(2) . . . . ?
C76 C71 C72 C73 175.1(2) . . . . ?
C77 C78 C79 C80 -1.5(3) . . . . ?
C77 C78 B1 C53 -66.7(3) . . . . ?
C77 C78 B1 C61 58.5(3) . . . . ?
C77 C78 B1 C69 175.3(2) . . . . ?
C77 C82 C84 F1 -83.7(3) . . . . ?
C77 C82 C84 F2 36.6(3) . . . . ?
C77 C82 C84 F3 156.2(2) . . . . ?
C78 C77 C82 C81 -0.3(4) . . . . ?
C78 C77 C82 C84 179.7(2) . . . . ?
C78 C79 C80 C81 -0.5(3) . . . . ?
C78 C79 C80 C83 177.4(2) . . . . ?
C79 C78 B1 C53 108.0(2) . . . . ?
C79 C78 B1 C61 -126.9(2) . . . . ?
C79 C78 B1 C69 -10.0(3) . . . . ?
C79 C80 C81 C82 2.1(3) . . . . ?
C79 C80 C83 F4 42.5(3) . . . . ?
C79 C80 C83 F5 163.8(2) . . . . ?
C79 C80 C83 F6 -76.2(3) . . . . ?
C80 C81 C82 C77 -1.8(3) . . . . ?
C80 C81 C82 C84 178.3(2) . . . . ?
C81 C80 C83 F4 -139.7(2) . . . . ?
C81 C80 C83 F5 -18.3(3) . . . . ?
C81 C80 C83 F6 101.6(3) . . . . ?
C81 C82 C84 F1 96.3(3) . . . . ?
C81 C82 C84 F2 -143.4(2) . . . . ?
C81 C82 C84 F3 -23.8(3) . . . . ?
C82 C77 C78 C79 1.9(3) . . . . ?
C82 C77 C78 B1 177.0(2) . . . . ?
C83 C80 C81 C82 -175.7(2) . . . . ?
B1 C53 C54 C55 169.6(3) . . . . ?
B1 C53 C58 C57 -172.7(2) . . . . ?
B1 C61 C62 C63 177.1(2) . . . . ?
B1 C61 C66 C65 -178.7(3) . . . . ?
B1 C69 C70 C71 175.3(2) . . . . ?
B1 C69 C74 C73 -176.3(2) . . . . ?
B1 C78 C79 C80 -176.3(2) . . . . ?
